data_7709688
loop_
_publ_author_name
'Yuan, Yuan'
'Xu, Yuangang'
'Xie, Qiang'
'Li, Dongxue'
'Lin, Qiuhan'
'Wang, Pengcheng'
'Lu, Ming'

_publ_section_title
;
 Pentazolate coordination polymers self-assembled by in situ generated
 [Pb4(OH)4]4+ cubic cations trapping cyclo-N5&#x2212;
;
_journal_name_full 'Dalton Transactions'
_journal_paper_doi 10.1039/D1DT04392G
_journal_year 2022
_chemical_formula_moiety 'H4 N20 O4 Pb4'
_chemical_formula_sum 'H4 N20 O4 Pb4'
_chemical_formula_weight 1176.99
_space_group_crystal_system monoclinic
_space_group_IT_number 4
_space_group_name_Hall 'P 2yb'
_space_group_name_H-M_alt 'P 1 21 1'
_atom_sites_solution_hydrogens difmap
_audit_creation_method SHELXL-2018/3
_audit_update_record
;
2021-09-28 deposited with the CCDC.	2022-03-08 downloaded from the CCDC.
;
_cell_angle_alpha 90
_cell_angle_beta 106.440(4)
_cell_angle_gamma 90
_cell_formula_units_Z 2
_cell_length_a 7.6556(10)
_cell_length_b 13.6507(17)
_cell_length_c 8.5962(11)
_cell_measurement_reflns_used 6056
_cell_measurement_temperature 296(2)
_cell_measurement_theta_max 30.23
_cell_measurement_theta_min 2.47
_cell_volume 861.61(19)
_computing_cell_refinement 'Bruker SAINT'
_computing_data_collection 'Bruker APEX3'
_computing_data_reduction 'Bruker SAINT'
_computing_molecular_graphics 'Bruker SHELXTL'
_computing_publication_material 'Bruker SHELXTL'
_computing_structure_refinement 'SHELXL-2018/3 (Sheldrick, 2018)'
_computing_structure_solution 'SHELXT 2014/5 (Sheldrick, 2014)'
_diffrn_ambient_temperature 296(2)
_diffrn_detector_area_resol_mean 10.42
_diffrn_measured_fraction_theta_full 1.000
_diffrn_measured_fraction_theta_max 1.000
_diffrn_measurement_device_type 'Bruker D8 QUEST PHOTON 100'
_diffrn_measurement_method '\f and \w scans'
_diffrn_radiation_type MoK\a
_diffrn_radiation_wavelength 0.71073
_diffrn_reflns_av_R_equivalents 0.0426
_diffrn_reflns_av_unetI/netI 0.0495
_diffrn_reflns_Laue_measured_fraction_full 1.000
_diffrn_reflns_Laue_measured_fraction_max 1.000
_diffrn_reflns_limit_h_max 9
_diffrn_reflns_limit_h_min -9
_diffrn_reflns_limit_k_max 16
_diffrn_reflns_limit_k_min -16
_diffrn_reflns_limit_l_max 10
_diffrn_reflns_limit_l_min -10
_diffrn_reflns_number 9072
_diffrn_reflns_point_group_measured_fraction_full 0.993
_diffrn_reflns_point_group_measured_fraction_max 0.993
_diffrn_reflns_theta_full 24.993
_diffrn_reflns_theta_max 24.993
_diffrn_reflns_theta_min 2.470
_diffrn_source.source 'Ius 2.0'
_diffrn_source.type microfocus

_exptl_absorpt_coefficient_mu 39.026
_exptl_absorpt_correction_T_max 0.7456
_exptl_absorpt_correction_T_min 0.4065
_exptl_absorpt_correction_type multi-scan
_exptl_absorpt_process_details sadabs
_exptl_crystal_colour colourless
_exptl_crystal_density_diffrn 4.537
_exptl_crystal_description block
_exptl_crystal_F_000 1008
_exptl_crystal_size_max 0.030
_exptl_crystal_size_mid 0.030
_exptl_crystal_size_min 0.030
_refine_diff_density_max 2.522
_refine_diff_density_min -1.135
_refine_diff_density_rms 0.255
_refine_ls_abs_structure_details
;
 Refined as an inversion twin.
;
_refine_ls_abs_structure_Flack 0.03(3)
_refine_ls_extinction_method none
_refine_ls_goodness_of_fit_ref 1.014
_refine_ls_hydrogen_treatment constr
_refine_ls_matrix_type full
_refine_ls_number_parameters 254
_refine_ls_number_reflns 3013
_refine_ls_number_restraints 41
_refine_ls_restrained_S_all 1.014
_refine_ls_R_factor_all 0.0334
_refine_ls_R_factor_gt 0.0302
_refine_ls_shift/su_max 0.001
_refine_ls_shift/su_mean 0.000
_refine_ls_structure_factor_coef Fsqd
_refine_ls_weighting_details 'w=1/[\s^2^(Fo^2^)+(0.0354P)^2^] where P=(Fo^2^+2Fc^2^)/3'
_refine_ls_weighting_scheme calc
_refine_ls_wR_factor_gt 0.0659
_refine_ls_wR_factor_ref 0.0672
_reflns_Friedel_coverage 0.897
_reflns_Friedel_fraction_full 0.985
_reflns_Friedel_fraction_max 0.985
_reflns_number_gt 2850
_reflns_number_total 3013
_reflns_threshold_expression 'I > 2\s(I)'
_cod_data_source_file d1dt04392g2.cif
_cod_data_source_block YY_3_a
_cod_original_sg_symbol_H-M 'P 21'
_cod_database_code 7709688
_shelx_shelxl_version_number 2018/3
_shelx_space_group_comment
;
The symmetry employed for this shelxl refinement is uniquely defined
by the following loop, which should always be used as a source of
symmetry information in preference to the above space-group names.
They are only intended as comments.
;
_shelx_estimated_absorpt_t_min 0.387
_shelx_estimated_absorpt_t_max 0.387

loop_
_space_group_symop_operation_xyz
'x, y, z'
'-x, y+1/2, -z'

loop_
_atom_site_label
_atom_site_type_symbol
_atom_site_fract_x
_atom_site_fract_y
_atom_site_fract_z
_atom_site_U_iso_or_equiv
_atom_site_adp_type
_atom_site_occupancy
_atom_site_site_symmetry_order
_atom_site_calc_flag
_atom_site_refinement_flags_posn
_atom_site_refinement_flags_adp
_atom_site_refinement_flags_occupancy
_atom_site_disorder_assembly
_atom_site_disorder_group
Pb1 Pb 0.78330(12) 0.62502(6) 0.50629(9) 0.0244(2) Uani 1 1 d . . . . .
Pb2 Pb 0.94024(12) 0.40915(5) 0.80611(9) 0.0251(2) Uani 1 1 d . . . . .
Pb3 Pb 0.56478(11) 0.57787(6) 0.84131(10) 0.0261(2) Uani 1 1 d . . . . .
Pb4 Pb 1.04856(12) 0.66947(6) 0.95281(9) 0.0262(2) Uani 1 1 d . . . . .
O1 O 0.684(2) 0.4953(10) 0.6447(16) 0.024(3) Uani 1 1 d . . . . .
H1 H 0.600254 0.455301 0.597380 0.036 Uiso 1 1 d R U . . .
O2 O 0.756(2) 0.6877(10) 0.7621(16) 0.023(3) Uani 1 1 d . . . . .
H2 H 0.740310 0.742912 0.714063 0.035 Uiso 1 1 d R U . . .
O3 O 0.8636(18) 0.5376(10) 0.9777(15) 0.020(3) Uani 1 1 d . . . . .
H3 H 0.831273 0.499596 1.042238 0.030 Uiso 1 1 d R U . . .
O4 O 1.0392(18) 0.5639(10) 0.7341(16) 0.021(3) Uani 1 1 d . . . . .
H4 H 1.097944 0.550980 0.667212 0.031 Uiso 1 1 d R U . . .
N1 N 0.958(3) 0.3791(13) 0.499(2) 0.028(4) Uani 1 1 d . . . . .
N2 N 0.898(3) 0.4515(13) 0.404(2) 0.027(4) Uani 1 1 d . . . . .
N3 N 0.891(3) 0.4232(14) 0.258(2) 0.032(5) Uani 1 1 d . . . . .
N4 N 0.941(3) 0.3295(15) 0.264(2) 0.036(5) Uani 1 1 d . . . . .
N5 N 0.991(3) 0.3050(14) 0.416(2) 0.032(5) Uani 1 1 d . . . . .
N6 N 0.461(3) 0.4410(17) 0.320(3) 0.046(6) Uani 1 1 d . . . . .
N7 N 0.335(3) 0.3884(13) 0.220(2) 0.032(5) Uani 1 1 d . . . . .
N8 N 0.253(3) 0.4425(16) 0.097(2) 0.039(5) Uani 1 1 d . . . . .
N9 N 0.335(3) 0.5260(15) 0.121(3) 0.045(6) Uani 1 1 d . . . . .
N10 N 0.459(3) 0.5257(15) 0.253(2) 0.037(5) Uani 1 1 d . . . . .
N11 N 0.403(5) 0.366(2) 0.802(3) 0.069(8) Uani 1 1 d . . . . .
N12 N 0.560(5) 0.352(2) 0.898(4) 0.073(9) Uani 1 1 d . . . . .
N13 N 0.565(3) 0.2685(19) 0.975(3) 0.054(7) Uani 1 1 d . . . . .
N14 N 0.397(4) 0.2361(17) 0.927(3) 0.056(7) Uani 1 1 d . . . . .
N15 N 0.295(3) 0.294(3) 0.823(3) 0.076(10) Uani 1 1 d . . . . .
N16 N 0.389(4) 0.724(2) 0.444(4) 0.069(5) Uani 1 1 d . U . . .
N17 N 0.374(4) 0.656(2) 0.546(3) 0.066(5) Uani 1 1 d . U . . .
N18 N 0.216(4) 0.614(2) 0.488(3) 0.067(5) Uani 1 1 d . U . . .
N19 N 0.131(4) 0.660(2) 0.349(3) 0.076(6) Uani 1 1 d . U . . .
N20 N 0.245(5) 0.725(2) 0.328(3) 0.071(5) Uani 1 1 d . U . . .

loop_
_atom_site_aniso_label
_atom_site_aniso_U_11
_atom_site_aniso_U_22
_atom_site_aniso_U_33
_atom_site_aniso_U_23
_atom_site_aniso_U_13
_atom_site_aniso_U_12
Pb1 0.0390(5) 0.0187(4) 0.0147(4) 0.0027(3) 0.0064(3) -0.0016(4)
Pb2 0.0422(5) 0.0130(4) 0.0177(4) 0.0013(3) 0.0047(4) 0.0040(4)
Pb3 0.0299(5) 0.0265(4) 0.0255(4) 0.0028(4) 0.0136(4) 0.0009(4)
Pb4 0.0400(5) 0.0170(4) 0.0171(4) -0.0026(3) 0.0011(4) -0.0051(4)
O1 0.030(9) 0.019(8) 0.018(8) -0.004(6) -0.002(6) 0.000(7)
O2 0.045(9) 0.010(7) 0.013(7) -0.002(6) 0.005(6) -0.002(7)
O3 0.033(8) 0.019(7) 0.008(6) -0.001(6) 0.005(6) -0.006(7)
O4 0.025(7) 0.020(7) 0.021(7) 0.003(6) 0.012(6) 0.005(6)
N1 0.039(12) 0.018(9) 0.027(10) 0.006(8) 0.013(9) 0.011(9)
N2 0.049(12) 0.020(9) 0.011(8) -0.007(8) 0.006(8) 0.005(9)
N3 0.047(13) 0.025(11) 0.021(10) 0.006(8) 0.004(9) 0.001(9)
N4 0.054(14) 0.032(11) 0.027(11) -0.008(9) 0.019(10) 0.018(10)
N5 0.050(13) 0.022(10) 0.023(10) 0.002(8) 0.008(9) 0.013(10)
N6 0.045(14) 0.048(14) 0.032(12) -0.007(11) -0.009(10) -0.011(11)
N7 0.028(10) 0.017(10) 0.047(13) -0.004(9) 0.005(10) -0.001(8)
N8 0.042(13) 0.046(13) 0.020(10) -0.005(10) -0.005(9) 0.010(11)
N9 0.063(15) 0.024(11) 0.048(15) 0.007(10) 0.013(13) 0.000(12)
N10 0.045(12) 0.034(12) 0.029(11) 0.000(9) 0.006(10) -0.023(11)
N11 0.10(2) 0.056(17) 0.047(17) 0.007(14) 0.010(17) 0.017(18)
N12 0.11(3) 0.058(19) 0.063(19) -0.018(16) 0.038(19) -0.041(19)
N13 0.036(14) 0.059(17) 0.053(15) 0.008(13) -0.008(11) 0.012(13)
N14 0.09(2) 0.037(14) 0.054(16) 0.008(12) 0.034(16) -0.005(14)
N15 0.031(14) 0.14(3) 0.056(18) -0.04(2) 0.006(13) -0.012(19)
N16 0.080(12) 0.065(11) 0.069(11) -0.003(10) 0.032(10) 0.001(10)
N17 0.076(11) 0.064(12) 0.060(11) -0.004(9) 0.022(9) 0.010(10)
N18 0.080(12) 0.071(12) 0.065(11) -0.009(9) 0.042(10) 0.001(10)
N19 0.073(12) 0.076(12) 0.073(11) -0.019(10) 0.012(10) 0.014(10)
N20 0.095(13) 0.062(12) 0.057(11) 0.000(9) 0.024(10) 0.021(10)

loop_
_atom_type_symbol
_atom_type_description
_atom_type_scat_dispersion_real
_atom_type_scat_dispersion_imag
_atom_type_scat_source
H H 0.0000 0.0000 'International Tables Vol C Tables 4.2.6.8 and 6.1.1.4'
N N 0.0061 0.0033 'International Tables Vol C Tables 4.2.6.8 and 6.1.1.4'
O O 0.0106 0.0060 'International Tables Vol C Tables 4.2.6.8 and 6.1.1.4'
Pb Pb -3.3944 10.1111 'International Tables Vol C Tables 4.2.6.8 and 6.1.1.4'

loop_
_geom_angle_atom_site_label_1
_geom_angle_atom_site_label_2
_geom_angle_atom_site_label_3
_geom_angle
_geom_angle_site_symmetry_1
_geom_angle_site_symmetry_3
_geom_angle_publ_flag
O1 Pb1 O2 71.8(5) . . ?
O1 Pb1 O4 69.5(5) . . ?
O2 Pb1 O4 69.8(5) . . ?
O1 Pb1 N2 72.4(5) . . ?
O2 Pb1 N2 135.3(5) . . ?
O4 Pb1 N2 73.3(5) . . ?
O1 Pb2 O4 71.4(5) . . ?
O1 Pb2 O3 72.5(5) . . ?
O4 Pb2 O3 70.9(5) . . ?
O1 Pb2 N1 76.5(5) . . ?
O4 Pb2 N1 77.0(5) . . ?
O3 Pb2 N1 140.8(5) . . ?
O3 Pb3 O2 71.8(5) . . ?
O3 Pb3 O1 74.4(5) . . ?
O2 Pb3 O1 72.7(5) . . ?
O3 Pb3 N17 138.2(7) . . ?
O2 Pb3 N17 72.3(7) . . ?
O1 Pb3 N17 75.0(6) . . ?
O3 Pb4 O4 73.7(5) . . ?
O3 Pb4 O2 70.7(5) . . ?
O4 Pb4 O2 72.8(5) . . ?
Pb2 O1 Pb1 109.4(6) . . ?
Pb2 O1 Pb3 103.6(5) . . ?
Pb1 O1 Pb3 103.9(5) . . ?
Pb2 O1 H1 110.3 . . ?
Pb1 O1 H1 122.9 . . ?
Pb3 O1 H1 104.7 . . ?
Pb3 O2 Pb4 106.1(5) . . ?
Pb3 O2 Pb1 105.1(5) . . ?
Pb4 O2 Pb1 106.5(6) . . ?
Pb3 O2 H2 133.9 . . ?
Pb4 O2 H2 114.0 . . ?
Pb1 O2 H2 84.9 . . ?
Pb3 O3 Pb4 107.9(5) . . ?
Pb3 O3 Pb2 103.5(5) . . ?
Pb4 O3 Pb2 103.9(5) . . ?
Pb3 O3 H3 92.7 . . ?
Pb4 O3 H3 146.0 . . ?
Pb2 O3 H3 96.9 . . ?
Pb4 O4 Pb2 106.0(5) . . ?
Pb4 O4 Pb1 105.2(5) . . ?
Pb2 O4 Pb1 105.3(5) . . ?
Pb4 O4 H4 140.5 . . ?
Pb2 O4 H4 105.2 . . ?
Pb1 O4 H4 89.2 . . ?
N2 N1 N5 110.0(17) . . ?
N2 N1 Pb2 113.5(13) . . ?
N5 N1 Pb2 135.9(14) . . ?
N1 N2 N3 107.4(17) . . ?
N1 N2 Pb1 123.1(13) . . ?
N3 N2 Pb1 129.3(13) . . ?
N2 N3 N4 108.2(17) . . ?
N5 N4 N3 106.7(18) . . ?
N4 N5 N1 107.4(18) . . ?
N10 N6 N7 106.5(19) . . ?
N8 N7 N6 108.6(19) . . ?
N9 N8 N7 105.7(18) . . ?
N10 N9 N8 111(2) . . ?
N9 N10 N6 108.5(19) . . ?
N12 N11 N15 108(3) . . ?
N11 N12 N13 110(3) . . ?
N14 N13 N12 105(2) . . ?
N15 N14 N13 111(3) . . ?
N14 N15 N11 105(2) . . ?
N20 N16 N17 108(3) . . ?
N18 N17 N16 108(3) . . ?
N18 N17 Pb3 112(2) . . ?
N16 N17 Pb3 140(2) . . ?
N17 N18 N19 108(3) . . ?
N20 N19 N18 105(3) . . ?
N16 N20 N19 111(3) . . ?

loop_
_geom_bond_atom_site_label_1
_geom_bond_atom_site_label_2
_geom_bond_distance
_geom_bond_site_symmetry_2
_geom_bond_publ_flag
Pb1 O1 2.377(15) . ?
Pb1 O2 2.422(13) . ?
Pb1 O4 2.489(13) . ?
Pb1 N2 2.759(17) . ?
Pb2 O1 2.372(14) . ?
Pb2 O4 2.384(14) . ?
Pb2 O3 2.466(13) . ?
Pb2 N1 2.715(19) . ?
Pb3 O3 2.322(13) . ?
Pb3 O2 2.331(14) . ?
Pb3 O1 2.414(14) . ?
Pb3 N17 2.76(3) . ?
Pb4 O3 2.338(14) . ?
Pb4 O4 2.354(14) . ?
Pb4 O2 2.382(14) . ?
O1 H1 0.8506 . ?
O2 H2 0.8509 . ?
O3 H3 0.8456 . ?
O4 H4 0.8425 . ?
N1 N2 1.28(2) . ?
N1 N5 1.30(2) . ?
N2 N3 1.30(2) . ?
N3 N4 1.33(3) . ?
N4 N5 1.30(3) . ?
N6 N10 1.29(3) . ?
N6 N7 1.31(3) . ?
N7 N8 1.30(3) . ?
N8 N9 1.29(3) . ?
N9 N10 1.26(3) . ?
N11 N12 1.26(4) . ?
N11 N15 1.33(4) . ?
N12 N13 1.31(4) . ?
N13 N14 1.31(4) . ?
N14 N15 1.28(4) . ?
N16 N20 1.25(4) . ?
N16 N17 1.31(4) . ?
N17 N18 1.30(4) . ?
N18 N19 1.34(4) . ?
N19 N20 1.29(4) . ?

loop_
_geom_hbond_atom_site_label_D
_geom_hbond_atom_site_label_H
_geom_hbond_atom_site_label_A
_geom_hbond_distance_DH
_geom_hbond_distance_HA
_geom_hbond_distance_DA
_geom_hbond_angle_DHA
_geom_hbond_site_symmetry_A
_geom_hbond_publ_flag
O1 H1 N6 0.85 2.33 2.92(2) 127.4 . yes
O2 H2 N4 0.85 2.67 3.08(2) 110.6 2_756 yes
O2 H2 N7 0.85 2.18 2.84(2) 133.8 2_656 yes
O3 H3 N3 0.85 2.06 2.83(2) 150.3 1_556 yes
O4 H4 N18 0.84 2.17 2.90(3) 144.1 1_655 yes
